data_2225191
loop_
_publ_author_name
'Wang, Xing-Cong'
'Xu, Hua'
'Qian, Kun'

_publ_section_title
;
 (<i>E</i>)-2-(4-Diethylamino-2-hydroxybenzylideneamino)benzonitrile
;
_journal_coeditor_code BX2261
_journal_issue 3
_journal_name_full 'Acta Crystallographica Section E'
_journal_page_first o528
_journal_paper_doi 10.1107/S160053681000111X
_journal_volume 66
_journal_year 2010
_chemical_formula_iupac 'C18 H19 N3 O'
_chemical_formula_moiety 'C18 H19 N3 O'
_chemical_formula_sum 'C18 H19 N3 O'
_chemical_formula_weight 293.36
_chemical_name_systematic
;
(<i>E</i>)-2-(4-Diethylamino-2-hydroxybenzylideneamino)benzonitrile
;
_space_group_IT_number 14
_symmetry_cell_setting monoclinic
_symmetry_space_group_name_Hall '-P 2ybc'
_symmetry_space_group_name_H-M 'P 1 21/c 1'
_atom_sites_solution_hydrogens geom
_atom_sites_solution_primary direct
_atom_sites_solution_secondary difmap
_audit_creation_method SHELXL-97
_cell_angle_alpha 90.00
_cell_angle_beta 108.39(2)
_cell_angle_gamma 90.00
_cell_formula_units_Z 4
_cell_length_a 7.185(5)
_cell_length_b 12.324(9)
_cell_length_c 18.490(12)
_cell_measurement_reflns_used 3397
_cell_measurement_temperature 293(2)
_cell_measurement_theta_max 27.6217
_cell_measurement_theta_min 2.3216
_cell_volume 1553.6(19)
_computing_cell_refinement 'CrystalClear (Rigaku, 2005)'
_computing_data_collection 'CrystalClear (Rigaku, 2005)'
_computing_data_reduction 'CrystalClear (Rigaku, 2005)'
_computing_molecular_graphics 'SHELXTL (Sheldrick, 2008)'
_computing_publication_material 'SHELXL97 (Sheldrick, 2008)'
_computing_structure_refinement 'SHELXL97 (Sheldrick, 2008)'
_computing_structure_solution 'SHELXS97 (Sheldrick, 2008)'
_diffrn_ambient_temperature 293(2)
_diffrn_detector_area_resol_mean 13.6612
_diffrn_measured_fraction_theta_full 0.998
_diffrn_measured_fraction_theta_max 0.998
_diffrn_measurement_device_type 'Rigaku SCXmini'
_diffrn_measurement_method '\w scans'
_diffrn_radiation_monochromator graphite
_diffrn_radiation_source 'fine-focus sealed tube'
_diffrn_radiation_type MoK\a
_diffrn_radiation_wavelength 0.71073
_diffrn_reflns_av_R_equivalents 0.0621
_diffrn_reflns_av_sigmaI/netI 0.0477
_diffrn_reflns_limit_h_max 9
_diffrn_reflns_limit_h_min -9
_diffrn_reflns_limit_k_max 15
_diffrn_reflns_limit_k_min -15
_diffrn_reflns_limit_l_max 23
_diffrn_reflns_limit_l_min -23
_diffrn_reflns_number 16730
_diffrn_reflns_theta_full 27.43
_diffrn_reflns_theta_max 27.43
_diffrn_reflns_theta_min 2.85
_diffrn_standards_number 0
_exptl_absorpt_coefficient_mu 0.080
_exptl_absorpt_correction_T_max 0.984
_exptl_absorpt_correction_T_min 0.984
_exptl_absorpt_correction_type multi-scan
_exptl_absorpt_process_details '(CrystalClear; Rigaku, 2005)'
_exptl_crystal_colour yellow
_exptl_crystal_density_diffrn 1.254
_exptl_crystal_density_method 'not measured'
_exptl_crystal_description Prism
_exptl_crystal_F_000 624
_exptl_crystal_size_max 0.2000
_exptl_crystal_size_mid 0.2000
_exptl_crystal_size_min 0.2000
_refine_diff_density_max 0.221
_refine_diff_density_min -0.204
_refine_ls_extinction_method none
_refine_ls_goodness_of_fit_ref 1.164
_refine_ls_hydrogen_treatment mixed
_refine_ls_matrix_type full
_refine_ls_number_parameters 203
_refine_ls_number_reflns 3546
_refine_ls_number_restraints 0
_refine_ls_restrained_S_all 1.164
_refine_ls_R_factor_all 0.1003
_refine_ls_R_factor_gt 0.0722
_refine_ls_shift/su_max 0.000
_refine_ls_shift/su_mean 0.000
_refine_ls_structure_factor_coef Fsqd
_refine_ls_weighting_details 'calc w=1/[\s^2^(Fo^2^)+(0.0521P)^2^+0.4099P] where P=(Fo^2^+2Fc^2^)/3'
_refine_ls_weighting_scheme calc
_refine_ls_wR_factor_gt 0.1404
_refine_ls_wR_factor_ref 0.1523
_reflns_number_gt 2694
_reflns_number_total 3546
_reflns_threshold_expression I>2sigma(I)
_cod_data_source_file bx2261.cif
_cod_data_source_block I
_cod_depositor_comments
;
The following automatic conversions were performed:
'_exptl_absorpt_correction_type' value 'Multi-scan' changed to
'multi-scan' according to
'/home/saulius/struct/CIF-dictionaries/cif_core.dic' dictionary named
'cif_core.dic' version 2.4.1 from 2010-06-29.

Automatic conversion script
Id: cif_fix_enum 1527 2010-12-29 10:47:43Z saulius 

The following automatic conversions were performed:

'_exptl_absorpt_correction_type' value 'Multi-scan' changed to
'multi-scan' according to
/home/saulius/struct/CIF-dictionaries/cif_core.dic dictionary named
'cif_core.dic' version 2.4.1 from 2010-06-29.

Automatic conversion script
Id: cif_fix_values 1715 2011-07-08 13:25:40Z adriana 
;
_cod_original_sg_symbol_H-M 'P 21/c'
_cod_database_code 2225191
_cod_database_fobs_code 2225191

loop_
_symmetry_equiv_pos_as_xyz
'x, y, z'
'-x, y+1/2, -z+1/2'
'-x, -y, -z'
'x, -y-1/2, z-1/2'

loop_
_atom_site_type_symbol
_atom_site_label
_atom_site_fract_x
_atom_site_fract_y
_atom_site_fract_z
_atom_site_U_iso_or_equiv
_atom_site_adp_type
_atom_site_calc_flag
_atom_site_refinement_flags
_atom_site_occupancy
_atom_site_disorder_assembly
_atom_site_disorder_group
O O1 -0.0254(2) 0.40112(14) 0.61866(9) 0.0379(4) Uani d . 1 . .
N N1 0.4621(3) 0.58450(14) 0.81676(10) 0.0349(4) Uani d . 1 . .
N N2 0.0535(2) 0.35141(13) 0.49350(9) 0.0269(4) Uani d . 1 . .
N N3 -0.4028(3) 0.26723(17) 0.48643(11) 0.0424(5) Uani d . 1 . .
C C1 0.2850(3) 0.43963(16) 0.59876(11) 0.0255(4) Uani d . 1 . .
C C2 0.1595(3) 0.44183(16) 0.64441(11) 0.0267(4) Uani d . 1 . .
C C3 0.2210(3) 0.48662(17) 0.71679(11) 0.0292(5) Uani d . 1 . .
H H3A 0.1370 0.4851 0.7461 0.035 Uiso calc R 1 . .
C C4 0.4072(3) 0.53439(16) 0.74698(11) 0.0289(5) Uani d . 1 . .
C C5 0.5361(3) 0.52898(17) 0.70227(12) 0.0305(5) Uani d . 1 . .
H H5A 0.6625 0.5568 0.7214 0.037 Uiso calc R 1 . .
C C6 0.4742(3) 0.48286(16) 0.63105(11) 0.0290(5) Uani d . 1 . .
H H6A 0.5612 0.4801 0.6030 0.035 Uiso calc R 1 . .
C C7 0.6397(4) 0.6504(2) 0.84374(14) 0.0460(6) Uani d . 1 . .
H H7A 0.6146 0.7105 0.8733 0.055 Uiso calc R 1 . .
H H7B 0.6681 0.6806 0.7999 0.055 Uiso calc R 1 . .
C C8 0.8184(4) 0.5898(3) 0.89198(16) 0.0615(8) Uani d . 1 . .
H H8A 0.9280 0.6386 0.9078 0.092 Uiso calc R 1 . .
H H8B 0.8478 0.5317 0.8627 0.092 Uiso calc R 1 . .
H H8C 0.7930 0.5606 0.9361 0.092 Uiso calc R 1 . .
C C9 0.3349(4) 0.58173(19) 0.86478(13) 0.0414(6) Uani d . 1 . .
H H9A 0.2019 0.5989 0.8338 0.050 Uiso calc R 1 . .
H H9B 0.3772 0.6373 0.9037 0.050 Uiso calc R 1 . .
C C10 0.3350(4) 0.4732(2) 0.90292(13) 0.0492(7) Uani d . 1 . .
H H10A 0.2488 0.4762 0.9334 0.074 Uiso calc R 1 . .
H H10B 0.4656 0.4565 0.9349 0.074 Uiso calc R 1 . .
H H10C 0.2908 0.4179 0.8647 0.074 Uiso calc R 1 . .
C C11 0.2253(3) 0.39466(16) 0.52344(11) 0.0265(4) Uani d . 1 . .
H H11A 0.3120 0.3965 0.4953 0.032 Uiso calc R 1 . .
C C12 -0.0049(3) 0.30557(15) 0.41992(11) 0.0255(4) Uani d . 1 . .
C C13 -0.1936(3) 0.25907(16) 0.39549(11) 0.0274(4) Uani d . 1 . .
C C14 -0.2688(3) 0.21019(17) 0.32369(12) 0.0335(5) Uani d . 1 . .
H H14A -0.3934 0.1796 0.3088 0.040 Uiso calc R 1 . .
C C15 -0.1567(3) 0.20773(17) 0.27517(12) 0.0350(5) Uani d . 1 . .
H H15A -0.2049 0.1754 0.2274 0.042 Uiso calc R 1 . .
C C16 0.0289(3) 0.25409(17) 0.29866(12) 0.0338(5) Uani d . 1 . .
H H16A 0.1037 0.2531 0.2658 0.041 Uiso calc R 1 . .
C C17 0.1058(3) 0.30176(17) 0.36960(11) 0.0317(5) Uani d . 1 . .
H H17A 0.2312 0.3314 0.3840 0.038 Uiso calc R 1 . .
C C18 -0.3098(3) 0.26378(17) 0.44614(12) 0.0319(5) Uani d . 1 . .
H H1A -0.044(4) 0.378(2) 0.5719(17) 0.071(9) Uiso d . 1 . .

loop_
_atom_site_aniso_label
_atom_site_aniso_U_11
_atom_site_aniso_U_22
_atom_site_aniso_U_33
_atom_site_aniso_U_12
_atom_site_aniso_U_13
_atom_site_aniso_U_23
O1 0.0314(8) 0.0568(11) 0.0272(8) -0.0084(7) 0.0117(7) -0.0068(8)
N1 0.0439(11) 0.0333(10) 0.0276(9) -0.0074(8) 0.0116(8) -0.0066(8)
N2 0.0304(9) 0.0274(9) 0.0234(8) 0.0018(7) 0.0091(7) 0.0008(7)
N3 0.0390(11) 0.0513(13) 0.0398(11) 0.0015(9) 0.0168(9) 0.0065(9)
C1 0.0295(11) 0.0240(10) 0.0239(10) 0.0009(8) 0.0096(9) 0.0030(8)
C2 0.0259(10) 0.0274(11) 0.0263(10) 0.0005(8) 0.0078(9) 0.0029(8)
C3 0.0331(11) 0.0320(12) 0.0248(10) 0.0018(9) 0.0125(9) 0.0020(8)
C4 0.0369(12) 0.0231(11) 0.0260(10) -0.0001(9) 0.0091(9) 0.0009(8)
C5 0.0288(11) 0.0310(11) 0.0301(11) -0.0037(9) 0.0069(9) 0.0014(9)
C6 0.0311(11) 0.0291(11) 0.0292(10) 0.0006(9) 0.0133(9) 0.0028(8)
C7 0.0565(16) 0.0399(14) 0.0440(14) -0.0184(12) 0.0191(12) -0.0163(11)
C8 0.0448(16) 0.081(2) 0.0523(17) -0.0146(15) 0.0062(13) -0.0122(15)
C9 0.0550(15) 0.0426(14) 0.0287(11) -0.0043(11) 0.0162(11) -0.0083(10)
C10 0.0609(17) 0.0565(17) 0.0289(12) -0.0107(13) 0.0121(12) 0.0017(11)
C11 0.0309(11) 0.0260(11) 0.0254(10) 0.0042(8) 0.0128(9) 0.0037(8)
C12 0.0312(11) 0.0214(10) 0.0246(10) 0.0044(8) 0.0098(9) 0.0023(8)
C13 0.0330(11) 0.0233(10) 0.0266(10) 0.0014(8) 0.0104(9) 0.0021(8)
C14 0.0376(12) 0.0295(12) 0.0314(11) -0.0030(9) 0.0079(10) -0.0014(9)
C15 0.0461(13) 0.0280(12) 0.0287(11) -0.0005(9) 0.0089(10) -0.0061(9)
C16 0.0418(13) 0.0329(12) 0.0303(11) 0.0018(10) 0.0166(10) -0.0025(9)
C17 0.0321(11) 0.0347(12) 0.0294(11) 0.0000(9) 0.0111(9) -0.0008(9)
C18 0.0325(11) 0.0309(12) 0.0303(11) -0.0025(9) 0.0071(10) 0.0019(9)

loop_
_atom_type_symbol
_atom_type_description
_atom_type_scat_dispersion_real
_atom_type_scat_dispersion_imag
_atom_type_scat_source
C C 0.0033 0.0016 'International Tables Vol C Tables 4.2.6.8 and 6.1.1.4'
H H 0.0000 0.0000 'International Tables Vol C Tables 4.2.6.8 and 6.1.1.4'
N N 0.0061 0.0033 'International Tables Vol C Tables 4.2.6.8 and 6.1.1.4'
O O 0.0106 0.0060 'International Tables Vol C Tables 4.2.6.8 and 6.1.1.4'

loop_
_geom_angle_atom_site_label_1
_geom_angle_atom_site_label_2
_geom_angle_atom_site_label_3
_geom_angle_site_symmetry_1
_geom_angle_site_symmetry_3
_geom_angle
_geom_angle_publ_flag
C2 O1 H1A . . 107.1(19) ?
C4 N1 C7 . . 122.16(19) ?
C4 N1 C9 . . 120.78(19) ?
C7 N1 C9 . . 116.85(18) ?
C11 N2 C12 . . 122.03(17) ?
C6 C1 C2 . . 116.85(18) ?
C6 C1 C11 . . 120.79(18) ?
C2 C1 C11 . . 122.35(19) ?
O1 C2 C3 . . 117.68(18) ?
O1 C2 C1 . . 121.33(18) ?
C3 C2 C1 . . 120.99(19) ?
C2 C3 C4 . . 121.58(19) ?
C2 C3 H3A . . 119.2 ?
C4 C3 H3A . . 119.2 ?
N1 C4 C3 . . 121.13(19) ?
N1 C4 C5 . . 121.4(2) ?
C3 C4 C5 . . 117.49(19) ?
C6 C5 C4 . . 120.2(2) ?
C6 C5 H5A . . 119.9 ?
C4 C5 H5A . . 119.9 ?
C5 C6 C1 . . 122.75(19) ?
C5 C6 H6A . . 118.6 ?
C1 C6 H6A . . 118.6 ?
N1 C7 C8 . . 114.6(2) ?
N1 C7 H7A . . 108.6 ?
C8 C7 H7A . . 108.6 ?
N1 C7 H7B . . 108.6 ?
C8 C7 H7B . . 108.6 ?
H7A C7 H7B . . 107.6 ?
C7 C8 H8A . . 109.5 ?
C7 C8 H8B . . 109.5 ?
H8A C8 H8B . . 109.5 ?
C7 C8 H8C . . 109.5 ?
H8A C8 H8C . . 109.5 ?
H8B C8 H8C . . 109.5 ?
N1 C9 C10 . . 113.3(2) ?
N1 C9 H9A . . 108.9 ?
C10 C9 H9A . . 108.9 ?
N1 C9 H9B . . 108.9 ?
C10 C9 H9B . . 108.9 ?
H9A C9 H9B . . 107.7 ?
C9 C10 H10A . . 109.5 ?
C9 C10 H10B . . 109.5 ?
H10A C10 H10B . . 109.5 ?
C9 C10 H10C . . 109.5 ?
H10A C10 H10C . . 109.5 ?
H10B C10 H10C . . 109.5 ?
N2 C11 C1 . . 121.77(18) ?
N2 C11 H11A . . 119.1 ?
C1 C11 H11A . . 119.1 ?
C17 C12 C13 . . 117.61(19) ?
C17 C12 N2 . . 126.53(19) ?
C13 C12 N2 . . 115.86(17) ?
C14 C13 C12 . . 121.52(19) ?
C14 C13 C18 . . 120.3(2) ?
C12 C13 C18 . . 118.17(18) ?
C15 C14 C13 . . 119.7(2) ?
C15 C14 H14A . . 120.2 ?
C13 C14 H14A . . 120.2 ?
C14 C15 C16 . . 119.1(2) ?
C14 C15 H15A . . 120.4 ?
C16 C15 H15A . . 120.4 ?
C17 C16 C15 . . 121.9(2) ?
C17 C16 H16A . . 119.1 ?
C15 C16 H16A . . 119.1 ?
C16 C17 C12 . . 120.2(2) ?
C16 C17 H17A . . 119.9 ?
C12 C17 H17A . . 119.9 ?
N3 C18 C13 . . 179.8(3) ?

loop_
_geom_bond_atom_site_label_1
_geom_bond_atom_site_label_2
_geom_bond_site_symmetry_2
_geom_bond_distance
_geom_bond_publ_flag
O1 C2 . 1.358(2) ?
O1 H1A . 0.88(3) ?
N1 C4 . 1.371(3) ?
N1 C7 . 1.461(3) ?
N1 C9 . 1.462(3) ?
N2 C11 . 1.297(3) ?
N2 C12 . 1.409(3) ?
N3 C18 . 1.148(3) ?
C1 C6 . 1.406(3) ?
C1 C2 . 1.416(3) ?
C1 C11 . 1.433(3) ?
C2 C3 . 1.385(3) ?
C3 C4 . 1.406(3) ?
C3 H3A . 0.9300 ?
C4 C5 . 1.424(3) ?
C5 C6 . 1.373(3) ?
C5 H5A . 0.9300 ?
C6 H6A . 0.9300 ?
C7 C8 . 1.509(4) ?
C7 H7A . 0.9700 ?
C7 H7B . 0.9700 ?
C8 H8A . 0.9600 ?
C8 H8B . 0.9600 ?
C8 H8C . 0.9600 ?
C9 C10 . 1.512(3) ?
C9 H9A . 0.9700 ?
C9 H9B . 0.9700 ?
C10 H10A . 0.9600 ?
C10 H10B . 0.9600 ?
C10 H10C . 0.9600 ?
C11 H11A . 0.9300 ?
C12 C17 . 1.403(3) ?
C12 C13 . 1.409(3) ?
C13 C14 . 1.402(3) ?
C13 C18 . 1.439(3) ?
C14 C15 . 1.382(3) ?
C14 H14A . 0.9300 ?
C15 C16 . 1.388(3) ?
C15 H15A . 0.9300 ?
C16 C17 . 1.383(3) ?
C16 H16A . 0.9300 ?
C17 H17A . 0.9300 ?

loop_
_geom_hbond_atom_site_label_D
_geom_hbond_atom_site_label_H
_geom_hbond_atom_site_label_A
_geom_hbond_site_symmetry_A
_geom_hbond_distance_DH
_geom_hbond_distance_HA
_geom_hbond_distance_DA
_geom_hbond_angle_DHA
O1 H1A N2 . 0.88(3) 1.83(3) 2.623(3) 149(3)

loop_
_cod_related_entry_id
_cod_related_entry_database
_cod_related_entry_code
1 ChemSpider 12553106
